data_1562803
loop_
_publ_author_name
'Nichols, Eric J.'
'Shi, Jiawanjun'
'Huq, Ashfia'
'Vogel, Sven C.'
'Misture, Scott T.'

_publ_section_title
;
 Controlling structure distortions in 3-layer ferroelectric Aurivillius
 oxides
;
_journal_name_full 'Journal of Solid State Chemistry'
_journal_page_first 475
_journal_page_last 482
_journal_paper_doi 10.1016/j.jssc.2012.09.025
_journal_volume 197
_journal_year 2013
_chemical_formula_sum 'Bi0.67 O4 Pr0.67 Ti'
_chemical_formula_weight 345.16
_space_group_IT_number 41
_space_group_name_Hall 'B -2ab 2'
_space_group_name_H-M_alt 'B 2 e b'
_symmetry_cell_setting orthorhombic
_symmetry_space_group_name_H-M 'B 2 e b'
_cell_angle_alpha 90.0
_cell_angle_beta 90.0
_cell_angle_gamma 90.0
_cell_formula_units_Z 12
_cell_length_a 5.39475(33)
_cell_length_b 5.3931(4)
_cell_length_c 32.8580(6)
_cell_measurement_temperature 298
_cell_volume 955.98(9)
_computing_structure_refinement GSAS
_diffrn_ambient_temperature 298
_diffrn_measurement_device_type 'Siemens D500'
_diffrn_radiation_source 'x ray'
_diffrn_radiation_type 'Cu K\a~1~'
_diffrn_radiation_wavelength 1.5406
_pd_block_id 2012-02-27T13:41|BI2PR2TI3O12_SHI_8_phase1|shi||
_pd_char_colour white
_pd_meas_scan_method cont
_pd_phase_name 'from C:/gsas/Eric La-Ti3O12 series/Revisit by Shi/BI2PR2TI3O12_1_N'
_pd_proc_2theta_range_inc 0.03
_pd_proc_2theta_range_max 160
_pd_proc_2theta_range_min 5
_pd_spec_mounting 'packed powder pellet'
_refine_ls_goodness_of_fit_all 2.15
_refine_ls_matrix_type full
_refine_ls_number_parameters 87
_refine_ls_number_restraints 0
_refine_ls_shift/su_max 0.04
_refine_ls_shift/su_mean 0.01
_cod_data_source_file BI2PR2TI3O12.cif
_cod_data_source_block BI2PR2TI3O12
_cod_original_cell_volume 955.985(93)
_cod_original_sg_symbol_H-M 'B 2 c b'
_cod_database_code 1562803

loop_
_symmetry_equiv_pos_site_id
_symmetry_equiv_pos_as_xyz
1 +x,+y,+z
2 +x,-y,-z
3 +x,-y+1/2,+z+1/2
4 +x,+y+1/2,-z+1/2
101 +x+1/2,+y,+z+1/2
102 +x+1/2,-y,-z+1/2
103 +x+1/2,-y+1/2,+z
104 +x+1/2,+y+1/2,-z

loop_
_atom_site_type_symbol
_atom_site_label
_atom_site_fract_x
_atom_site_fract_y
_atom_site_fract_z
_atom_site_occupancy
_atom_site_thermal_displace_type
_atom_site_U_iso_or_equiv
_atom_site_symmetry_multiplicity
Pr Pr1_1 0.0000 1.01092(6) 0.06578(6) 0.798(4) Uiso 0.0188(4) 8
Bi Bi1_1 0.0000 1.01092(6) 0.06578(6) 0.203(4) Uiso 0.0188(4) 8
Pr Pr2_1 0.05369(5) -0.0819(5) 0.2002(5) 0.203(4) Uiso 0.0176(4) 8
Bi Bi2_1 0.0095(4) 0.00241(4) 0.21201(4) 0.798(4) Uiso 0.0176(4) 8
Ti Ti1 -0.00481(21) 0.0 0.5 1.0 Uiso 0.0094(7) 4
Ti Ti2 -0.00131(15) 1.0039(10) 0.37241(6) 1.0 Uiso 0.0124(5) 8
O O1 0.31289(8) 0.3067(8) 0.00685(9) 1.0 Uiso 0.0229(7) 8
O O2 0.26569(10) 0.2487(12) 0.24890(8) 1.0 Uiso 0.00620(32) 8
O O3 0.00089(12) 0.0493(5) 0.44325(5) 1.0 Uiso 0.0150(5) 8
O O4 0.01069(16) 0.9543(6) 0.31930(7) 1.0 Uiso 0.0268(7) 8
O O5 0.25339(12) 0.2430(10) 0.11265(7) 1.0 Uiso 0.0101(4) 8
O O6 0.26199(16) 0.2602(14) 0.88016(10) 1.0 Uiso 0.0461(11) 8

loop_
_atom_type_symbol
_atom_type_number_in_cell
Pr 8.0
Bi 8.0
Ti 12.0
O 48.0

loop_
_geom_angle_atom_site_label_1
_geom_angle_atom_site_label_2
_geom_angle_atom_site_label_3
_geom_angle
_geom_angle_site_symmetry_1
_geom_angle_site_symmetry_2
_geom_angle_site_symmetry_3
_geom_angle_publ_flag
O1 Pr1_1 O3 108.23(13) 103_464 . 4_555 n
O1 Pr1_1 O5 122.85(15) 103_464 . 1_565 n
O1 Pr1_1 O5 93.28(14) 103_464 . 103_464 n
O1 Pr1_1 O6 167.13(14) 103_464 . 2_566 n
O1 Pr1_1 O6 124.27(21) 103_464 . 104_455 n
O3 Pr1_1 O5 126.19(19) 4_555 . 1_565 n
O3 Pr1_1 O5 128.21(18) 4_555 . 103_464 n
O3 Pr1_1 O6 62.56(17) 4_555 . 2_566 n
O3 Pr1_1 O6 63.98(17) 4_555 . 104_455 n
O5 Pr1_1 O5 67.78(5) 1_565 . 103_464 n
O5 Pr1_1 O6 64.15(15) 1_565 . 2_566 n
O5 Pr1_1 O6 96.60(18) 1_565 . 104_455 n
O5 Pr1_1 O6 99.53(17) 103_464 . 2_566 n
O5 Pr1_1 O6 64.95(14) 103_464 . 104_455 n
O6 Pr1_1 O6 61.51(6) 2_566 . 104_455 n
O1 Pr1_1 O3 108.23(13) 103_464 . 4_555 n
O1 Pr1_1 O5 122.85(15) 103_464 . 1_565 n
O1 Pr1_1 O5 93.28(14) 103_464 . 103_464 n
O1 Pr1_1 O6 167.13(14) 103_464 . 2_566 n
O1 Pr1_1 O6 124.27(21) 103_464 . 104_455 n
O3 Pr1_1 O5 126.19(19) 4_555 . 1_565 n
O3 Pr1_1 O5 128.21(18) 4_555 . 103_464 n
O3 Pr1_1 O6 62.56(17) 4_555 . 2_566 n
O3 Pr1_1 O6 63.98(17) 4_555 . 104_455 n
O5 Pr1_1 O5 67.78(5) 1_565 . 103_464 n
O5 Pr1_1 O6 64.15(15) 1_565 . 2_566 n
O5 Pr1_1 O6 96.60(18) 1_565 . 104_455 n
O5 Pr1_1 O6 99.53(17) 103_464 . 2_566 n
O5 Pr1_1 O6 64.95(14) 103_464 . 104_455 n
O6 Pr1_1 O6 61.51(6) 2_566 . 104_455 n
O1 Bi1_1 O3 108.23(13) 103_464 . 4_555 n
O1 Bi1_1 O5 122.85(15) 103_464 . 1_565 n
O1 Bi1_1 O5 93.28(14) 103_464 . 103_464 n
O1 Bi1_1 O6 124.27(21) 103_464 . 104_455 n
O3 Bi1_1 O5 126.19(19) 4_555 . 1_565 n
O3 Bi1_1 O5 128.21(18) 4_555 . 103_464 n
O3 Bi1_1 O6 63.98(17) 4_555 . 104_455 n
O5 Bi1_1 O5 67.78(5) 1_565 . 103_464 n
O5 Bi1_1 O6 96.60(18) 1_565 . 104_455 n
O5 Bi1_1 O6 64.95(14) 103_464 . 104_455 n
O1 Bi1_1 O3 108.23(13) 103_464 . 4_555 n
O1 Bi1_1 O5 122.85(15) 103_464 . 1_565 n
O1 Bi1_1 O5 93.28(14) 103_464 . 103_464 n
O1 Bi1_1 O6 124.27(21) 103_464 . 104_455 n
O3 Bi1_1 O5 126.19(19) 4_555 . 1_565 n
O3 Bi1_1 O5 128.21(18) 4_555 . 103_464 n
O3 Bi1_1 O6 63.98(17) 4_555 . 104_455 n
O5 Bi1_1 O5 67.78(5) 1_565 . 103_464 n
O5 Bi1_1 O6 96.60(18) 1_565 . 104_455 n
O5 Bi1_1 O6 64.95(14) 103_464 . 104_455 n
Pr2_1 Pr2_1 Pr2_1 112.17(14) 103_444 . 103_544 n
Pr2_1 Pr2_1 Pr2_1 0.0 103_444 . 103_444 n
Pr2_1 Pr2_1 Pr2_1 112.17(14) 103_444 . 103_544 n
Pr2_1 Pr2_1 Bi2_1 94.97(17) 103_444 . 1_555 n
Pr2_1 Pr2_1 Bi2_1 103.31(12) 103_444 . 103_544 n
Pr2_1 Pr2_1 Bi2_1 94.97(17) 103_444 . 1_555 n
Pr2_1 Pr2_1 Bi2_1 103.31(12) 103_444 . 103_544 n
Pr2_1 Pr2_1 Ti2 62.95(12) 103_444 . 4_535 n
Pr2_1 Pr2_1 O2 137.10(24) 103_444 . 1_555 n
Pr2_1 Pr2_1 O2 101.40(16) 103_444 . 4_545 n
Pr2_1 Pr2_1 O2 43.09(30) 103_444 . 102_455 n
Pr2_1 Pr2_1 O4 52.23(18) 103_444 . 4_535 n
Pr2_1 Pr2_1 O4 157.04(29) 103_444 . 102_565 n
Pr2_1 Pr2_1 Pr2_1 112.17(14) 103_544 . 103_444 n
Pr2_1 Pr2_1 Pr2_1 0.0 103_544 . 103_544 n
Pr2_1 Pr2_1 Bi2_1 134.6(10) 103_544 . 1_555 n
Pr2_1 Pr2_1 Bi2_1 10.96(16) 103_544 . 103_544 n
Pr2_1 Pr2_1 Bi2_1 134.6(10) 103_544 . 1_555 n
Pr2_1 Pr2_1 Bi2_1 10.96(16) 103_544 . 103_544 n
Pr2_1 Pr2_1 Ti2 72.26(14) 103_544 . 4_535 n
Pr2_1 Pr2_1 O2 90.99(14) 103_544 . 1_555 n
Pr2_1 Pr2_1 O2 48.95(26) 103_544 . 4_545 n
Pr2_1 Pr2_1 O2 108.72(14) 103_544 . 102_455 n
Pr2_1 Pr2_1 O4 62.35(18) 103_544 . 4_535 n
Pr2_1 Pr2_1 O4 50.96(13) 103_544 . 102_565 n
Pr2_1 Pr2_1 Pr2_1 112.17(14) 103_444 . 103_544 n
Pr2_1 Pr2_1 Bi2_1 94.97(17) 103_444 . 1_555 n
Pr2_1 Pr2_1 Bi2_1 103.31(12) 103_444 . 103_544 n
Pr2_1 Pr2_1 Bi2_1 94.97(17) 103_444 . 1_555 n
Pr2_1 Pr2_1 Bi2_1 103.31(12) 103_444 . 103_544 n
Pr2_1 Pr2_1 Ti2 62.95(12) 103_444 . 4_535 n
Pr2_1 Pr2_1 O2 137.10(24) 103_444 . 1_555 n
Pr2_1 Pr2_1 O2 101.40(16) 103_444 . 4_545 n
Pr2_1 Pr2_1 O2 43.09(30) 103_444 . 102_455 n
Pr2_1 Pr2_1 O4 52.23(18) 103_444 . 4_535 n
Pr2_1 Pr2_1 O4 157.04(29) 103_444 . 102_565 n
Pr2_1 Pr2_1 Bi2_1 134.6(10) 103_544 . 1_555 n
Pr2_1 Pr2_1 Bi2_1 10.96(16) 103_544 . 103_544 n
Pr2_1 Pr2_1 Bi2_1 134.6(10) 103_544 . 1_555 n
Pr2_1 Pr2_1 Bi2_1 10.96(16) 103_544 . 103_544 n
Pr2_1 Pr2_1 Ti2 72.26(14) 103_544 . 4_535 n
Pr2_1 Pr2_1 O2 90.99(14) 103_544 . 1_555 n
Pr2_1 Pr2_1 O2 48.95(26) 103_544 . 4_545 n
Pr2_1 Pr2_1 O2 108.72(14) 103_544 . 102_455 n
Pr2_1 Pr2_1 O4 62.35(18) 103_544 . 4_535 n
Pr2_1 Pr2_1 O4 50.96(13) 103_544 . 102_565 n
Bi2_1 Pr2_1 Bi2_1 132.7(13) 1_555 . 103_544 n
Bi2_1 Pr2_1 Bi2_1 0.0 1_555 . 1_555 n
Bi2_1 Pr2_1 Bi2_1 132.7(13) 1_555 . 103_544 n
Bi2_1 Pr2_1 Ti2 152.3(8) 1_555 . 4_535 n
Bi2_1 Pr2_1 O2 47.3(7) 1_555 . 1_555 n
Bi2_1 Pr2_1 O2 91.7(13) 1_555 . 4_545 n
Bi2_1 Pr2_1 O2 67.3(6) 1_555 . 102_455 n
Bi2_1 Pr2_1 O4 142.9(5) 1_555 . 4_535 n
Bi2_1 Pr2_1 O4 108.0(4) 1_555 . 102_565 n
Bi2_1 Pr2_1 Bi2_1 132.7(13) 103_544 . 1_555 n
Bi2_1 Pr2_1 Bi2_1 0.0 103_544 . 103_544 n
Bi2_1 Pr2_1 Ti2 72.02(19) 103_544 . 4_535 n
Bi2_1 Pr2_1 O2 93.93(28) 103_544 . 1_555 n
Bi2_1 Pr2_1 O2 42.33(13) 103_544 . 4_545 n
Bi2_1 Pr2_1 O2 97.88(23) 103_544 . 102_455 n
Bi2_1 Pr2_1 O4 56.22(18) 103_544 . 4_535 n
Bi2_1 Pr2_1 O4 61.40(9) 103_544 . 102_565 n
Bi2_1 Pr2_1 Bi2_1 132.7(13) 1_555 . 103_544 n
Bi2_1 Pr2_1 Ti2 152.3(8) 1_555 . 4_535 n
Bi2_1 Pr2_1 O2 47.3(7) 1_555 . 1_555 n
Bi2_1 Pr2_1 O2 91.7(13) 1_555 . 4_545 n
Bi2_1 Pr2_1 O2 67.3(6) 1_555 . 102_455 n
Bi2_1 Pr2_1 O4 142.9(5) 1_555 . 4_535 n
Bi2_1 Pr2_1 O4 108.0(4) 1_555 . 102_565 n
Bi2_1 Pr2_1 Ti2 72.02(19) 103_544 . 4_535 n
Bi2_1 Pr2_1 O2 93.93(28) 103_544 . 1_555 n
Bi2_1 Pr2_1 O2 42.33(13) 103_544 . 4_545 n
Bi2_1 Pr2_1 O2 97.88(23) 103_544 . 102_455 n
Bi2_1 Pr2_1 O4 56.22(18) 103_544 . 4_535 n
Bi2_1 Pr2_1 O4 61.40(9) 103_544 . 102_565 n
Ti2 Pr2_1 O2 159.10(25) 4_535 . 1_555 n
Ti2 Pr2_1 O2 108.28(20) 4_535 . 4_545 n
Ti2 Pr2_1 O2 100.87(23) 4_535 . 102_455 n
Ti2 Pr2_1 O4 32.37(18) 4_535 . 4_535 n
Ti2 Pr2_1 O4 94.87(35) 4_535 . 102_565 n
O2 Pr2_1 O2 66.5(4) 1_555 . 4_545 n
O2 Pr2_1 O2 96.3(5) 1_555 . 102_455 n
O2 Pr2_1 O4 146.7(4) 1_555 . 4_535 n
O2 Pr2_1 O4 64.46(17) 1_555 . 102_565 n
O2 Pr2_1 O2 70.29(32) 4_545 . 102_455 n
O2 Pr2_1 O4 80.54(19) 4_545 . 4_535 n
O2 Pr2_1 O4 79.00(25) 4_545 . 102_565 n
O2 Pr2_1 O4 76.00(17) 102_455 . 4_535 n
O2 Pr2_1 O4 148.6(6) 102_455 . 102_565 n
O4 Pr2_1 O4 105.96(32) 4_535 . 102_565 n
Pr2_1 Pr2_1 Pr2_1 112.17(14) 103_444 . 103_544 n
Pr2_1 Pr2_1 Pr2_1 0.0 103_444 . 103_444 n
Pr2_1 Pr2_1 Pr2_1 112.17(14) 103_444 . 103_544 n
Pr2_1 Pr2_1 Bi2_1 94.97(17) 103_444 . 1_555 n
Pr2_1 Pr2_1 Bi2_1 103.31(12) 103_444 . 103_544 n
Pr2_1 Pr2_1 Bi2_1 94.97(17) 103_444 . 1_555 n
Pr2_1 Pr2_1 Bi2_1 103.31(12) 103_444 . 103_544 n
Pr2_1 Pr2_1 Ti2 62.95(12) 103_444 . 4_535 n
Pr2_1 Pr2_1 O2 137.10(24) 103_444 . 1_555 n
Pr2_1 Pr2_1 O2 101.40(16) 103_444 . 4_545 n
Pr2_1 Pr2_1 O2 43.09(30) 103_444 . 102_455 n
Pr2_1 Pr2_1 O4 52.23(18) 103_444 . 4_535 n
Pr2_1 Pr2_1 O4 157.04(29) 103_444 . 102_565 n
Pr2_1 Pr2_1 Pr2_1 112.17(14) 103_544 . 103_444 n
Pr2_1 Pr2_1 Pr2_1 0.0 103_544 . 103_544 n
Pr2_1 Pr2_1 Bi2_1 134.6(10) 103_544 . 1_555 n
Pr2_1 Pr2_1 Bi2_1 10.96(16) 103_544 . 103_544 n
Pr2_1 Pr2_1 Bi2_1 134.6(10) 103_544 . 1_555 n
Pr2_1 Pr2_1 Bi2_1 10.96(16) 103_544 . 103_544 n
Pr2_1 Pr2_1 Ti2 72.26(14) 103_544 . 4_535 n
Pr2_1 Pr2_1 O2 90.99(14) 103_544 . 1_555 n
Pr2_1 Pr2_1 O2 48.95(26) 103_544 . 4_545 n
Pr2_1 Pr2_1 O2 108.72(14) 103_544 . 102_455 n
Pr2_1 Pr2_1 O4 62.35(18) 103_544 . 4_535 n
Pr2_1 Pr2_1 O4 50.96(13) 103_544 . 102_565 n
Pr2_1 Pr2_1 Pr2_1 112.17(14) 103_444 . 103_544 n
Pr2_1 Pr2_1 Bi2_1 94.97(17) 103_444 . 1_555 n
Pr2_1 Pr2_1 Bi2_1 103.31(12) 103_444 . 103_544 n
Pr2_1 Pr2_1 Bi2_1 94.97(17) 103_444 . 1_555 n
Pr2_1 Pr2_1 Bi2_1 103.31(12) 103_444 . 103_544 n
Pr2_1 Pr2_1 Ti2 62.95(12) 103_444 . 4_535 n
Pr2_1 Pr2_1 O2 137.10(24) 103_444 . 1_555 n
Pr2_1 Pr2_1 O2 101.40(16) 103_444 . 4_545 n
Pr2_1 Pr2_1 O2 43.09(30) 103_444 . 102_455 n
Pr2_1 Pr2_1 O4 52.23(18) 103_444 . 4_535 n
Pr2_1 Pr2_1 O4 157.04(29) 103_444 . 102_565 n
Pr2_1 Pr2_1 Bi2_1 134.6(10) 103_544 . 1_555 n
Pr2_1 Pr2_1 Bi2_1 10.96(16) 103_544 . 103_544 n
Pr2_1 Pr2_1 Bi2_1 134.6(10) 103_544 . 1_555 n
Pr2_1 Pr2_1 Bi2_1 10.96(16) 103_544 . 103_544 n
Pr2_1 Pr2_1 Ti2 72.26(14) 103_544 . 4_535 n
Pr2_1 Pr2_1 O2 90.99(14) 103_544 . 1_555 n
Pr2_1 Pr2_1 O2 48.95(26) 103_544 . 4_545 n
Pr2_1 Pr2_1 O2 108.72(14) 103_544 . 102_455 n
Pr2_1 Pr2_1 O4 62.35(18) 103_544 . 4_535 n
Pr2_1 Pr2_1 O4 50.96(13) 103_544 . 102_565 n
Bi2_1 Pr2_1 Bi2_1 132.7(13) 1_555 . 103_544 n
Bi2_1 Pr2_1 Bi2_1 0.0 1_555 . 1_555 n
Bi2_1 Pr2_1 Bi2_1 132.7(13) 1_555 . 103_544 n
Bi2_1 Pr2_1 Ti2 152.3(8) 1_555 . 4_535 n
Bi2_1 Pr2_1 O2 47.3(7) 1_555 . 1_555 n
Bi2_1 Pr2_1 O2 91.7(13) 1_555 . 4_545 n
Bi2_1 Pr2_1 O2 67.3(6) 1_555 . 102_455 n
Bi2_1 Pr2_1 O4 142.9(5) 1_555 . 4_535 n
Bi2_1 Pr2_1 O4 108.0(4) 1_555 . 102_565 n
Bi2_1 Pr2_1 Bi2_1 132.7(13) 103_544 . 1_555 n
Bi2_1 Pr2_1 Bi2_1 0.0 103_544 . 103_544 n
Bi2_1 Pr2_1 Ti2 72.02(19) 103_544 . 4_535 n
Bi2_1 Pr2_1 O2 93.93(28) 103_544 . 1_555 n
Bi2_1 Pr2_1 O2 42.33(13) 103_544 . 4_545 n
Bi2_1 Pr2_1 O2 97.88(23) 103_544 . 102_455 n
Bi2_1 Pr2_1 O4 56.22(18) 103_544 . 4_535 n
Bi2_1 Pr2_1 O4 61.40(9) 103_544 . 102_565 n
Bi2_1 Pr2_1 Bi2_1 132.7(13) 1_555 . 103_544 n
Bi2_1 Pr2_1 Ti2 152.3(8) 1_555 . 4_535 n
Bi2_1 Pr2_1 O2 47.3(7) 1_555 . 1_555 n
Bi2_1 Pr2_1 O2 91.7(13) 1_555 . 4_545 n
Bi2_1 Pr2_1 O2 67.3(6) 1_555 . 102_455 n
Bi2_1 Pr2_1 O4 142.9(5) 1_555 . 4_535 n
Bi2_1 Pr2_1 O4 108.0(4) 1_555 . 102_565 n
Bi2_1 Pr2_1 Ti2 72.02(19) 103_544 . 4_535 n
Bi2_1 Pr2_1 O2 93.93(28) 103_544 . 1_555 n
Bi2_1 Pr2_1 O2 42.33(13) 103_544 . 4_545 n
Bi2_1 Pr2_1 O2 97.88(23) 103_544 . 102_455 n
Bi2_1 Pr2_1 O4 56.22(18) 103_544 . 4_535 n
Bi2_1 Pr2_1 O4 61.40(9) 103_544 . 102_565 n
Ti2 Pr2_1 O2 159.10(25) 4_535 . 1_555 n
Ti2 Pr2_1 O2 108.28(20) 4_535 . 4_545 n
Ti2 Pr2_1 O2 100.87(23) 4_535 . 102_455 n
Ti2 Pr2_1 O4 32.37(18) 4_535 . 4_535 n
Ti2 Pr2_1 O4 94.87(35) 4_535 . 102_565 n
O2 Pr2_1 O2 66.5(4) 1_555 . 4_545 n
O2 Pr2_1 O2 96.3(5) 1_555 . 102_455 n
O2 Pr2_1 O4 146.7(4) 1_555 . 4_535 n
O2 Pr2_1 O4 64.46(17) 1_555 . 102_565 n
O2 Pr2_1 O2 70.29(32) 4_545 . 102_455 n
O2 Pr2_1 O4 80.54(19) 4_545 . 4_535 n
O2 Pr2_1 O4 79.00(25) 4_545 . 102_565 n
O2 Pr2_1 O4 76.00(17) 102_455 . 4_535 n
O2 Pr2_1 O4 148.6(6) 102_455 . 102_565 n
O4 Pr2_1 O4 105.96(32) 4_535 . 102_565 n
Pr2_1 Bi2_1 Pr2_1 74.07(33) 1_555 . 103_444 n
Pr2_1 Bi2_1 Pr2_1 0.0 1_555 . 1_555 n
Pr2_1 Bi2_1 Pr2_1 74.07(33) 1_555 . 103_444 n
Pr2_1 Bi2_1 O2 120.6(6) 1_555 . 1_555 n
Pr2_1 Bi2_1 O2 72.3(10) 1_555 . 4_545 n
Pr2_1 Bi2_1 O2 97.6(4) 1_555 . 102_455 n
Pr2_1 Bi2_1 O2 165.7(5) 1_555 . 103_454 n
Pr2_1 Bi2_1 Pr2_1 74.07(33) 103_444 . 1_555 n
Pr2_1 Bi2_1 Pr2_1 0.0 103_444 . 103_444 n
Pr2_1 Bi2_1 O2 154.27(25) 103_444 . 1_555 n
Pr2_1 Bi2_1 O2 95.79(23) 103_444 . 4_545 n
Pr2_1 Bi2_1 O2 40.93(25) 103_444 . 102_455 n
Pr2_1 Bi2_1 O2 92.13(17) 103_444 . 103_454 n
Pr2_1 Bi2_1 Pr2_1 74.07(33) 1_555 . 103_444 n
Pr2_1 Bi2_1 O2 120.6(6) 1_555 . 1_555 n
Pr2_1 Bi2_1 O2 72.3(10) 1_555 . 4_545 n
Pr2_1 Bi2_1 O2 97.6(4) 1_555 . 102_455 n
Pr2_1 Bi2_1 O2 165.7(5) 1_555 . 103_454 n
Pr2_1 Bi2_1 O2 154.27(25) 103_444 . 1_555 n
Pr2_1 Bi2_1 O2 95.79(23) 103_444 . 4_545 n
Pr2_1 Bi2_1 O2 40.93(25) 103_444 . 102_455 n
Pr2_1 Bi2_1 O2 92.13(17) 103_444 . 103_454 n
O2 Bi2_1 O2 71.82(12) 1_555 . 4_545 n
O2 Bi2_1 O2 113.44(14) 1_555 . 102_455 n
O2 Bi2_1 O2 73.58(7) 1_555 . 103_454 n
O2 Bi2_1 O2 71.54(5) 4_545 . 102_455 n
O2 Bi2_1 O2 113.74(13) 4_545 . 103_454 n
O2 Bi2_1 O2 73.29(13) 102_455 . 103_454 n
Pr2_1 Bi2_1 Pr2_1 74.07(33) 1_555 . 103_444 n
Pr2_1 Bi2_1 Pr2_1 0.0 1_555 . 1_555 n
Pr2_1 Bi2_1 Pr2_1 74.07(33) 1_555 . 103_444 n
Pr2_1 Bi2_1 O2 120.6(6) 1_555 . 1_555 n
Pr2_1 Bi2_1 O2 72.3(10) 1_555 . 4_545 n
Pr2_1 Bi2_1 O2 97.6(4) 1_555 . 102_455 n
Pr2_1 Bi2_1 O2 165.7(5) 1_555 . 103_454 n
Pr2_1 Bi2_1 Pr2_1 74.07(33) 103_444 . 1_555 n
Pr2_1 Bi2_1 Pr2_1 0.0 103_444 . 103_444 n
Pr2_1 Bi2_1 O2 154.27(25) 103_444 . 1_555 n
Pr2_1 Bi2_1 O2 95.79(23) 103_444 . 4_545 n
Pr2_1 Bi2_1 O2 40.93(25) 103_444 . 102_455 n
Pr2_1 Bi2_1 O2 92.13(17) 103_444 . 103_454 n
Pr2_1 Bi2_1 Pr2_1 74.07(33) 1_555 . 103_444 n
Pr2_1 Bi2_1 O2 120.6(6) 1_555 . 1_555 n
Pr2_1 Bi2_1 O2 72.3(10) 1_555 . 4_545 n
Pr2_1 Bi2_1 O2 97.6(4) 1_555 . 102_455 n
Pr2_1 Bi2_1 O2 165.7(5) 1_555 . 103_454 n
Pr2_1 Bi2_1 O2 154.27(25) 103_444 . 1_555 n
Pr2_1 Bi2_1 O2 95.79(23) 103_444 . 4_545 n
Pr2_1 Bi2_1 O2 40.93(25) 103_444 . 102_455 n
Pr2_1 Bi2_1 O2 92.13(17) 103_444 . 103_454 n
O2 Bi2_1 O2 71.82(12) 1_555 . 4_545 n
O2 Bi2_1 O2 113.44(14) 1_555 . 102_455 n
O2 Bi2_1 O2 73.58(7) 1_555 . 103_454 n
O2 Bi2_1 O2 71.54(5) 4_545 . 102_455 n
O2 Bi2_1 O2 113.74(13) 4_545 . 103_454 n
O2 Bi2_1 O2 73.29(13) 102_455 . 103_454 n
O1 Ti1 O1 63.78(34) 3_555 . 4_545 n
O1 Ti1 O1 88.69(14) 3_555 . 101_455 n
O1 Ti1 O1 152.2(4) 3_555 . 102_455 n
O1 Ti1 O3 91.35(31) 3_555 . 1_555 n
O1 Ti1 O3 87.05(31) 3_555 . 2_556 n
O1 Ti1 O1 152.2(4) 4_545 . 101_455 n
O1 Ti1 O1 88.69(14) 4_545 . 102_455 n
O1 Ti1 O3 87.05(31) 4_545 . 1_555 n
O1 Ti1 O3 91.35(31) 4_545 . 2_556 n
O1 Ti1 O1 119.0(6) 101_455 . 102_455 n
O1 Ti1 O3 90.16(22) 101_455 . 1_555 n
O1 Ti1 O3 90.79(20) 101_455 . 2_556 n
O1 Ti1 O3 90.79(20) 102_455 . 1_555 n
O1 Ti1 O3 90.16(22) 102_455 . 2_556 n
O3 Ti1 O3 178.1(7) 1_555 . 2_556 n
Pr2_1 Ti2 Pr2_1 0.0 4_565 . 4_565 n
Pr2_1 Ti2 O3 130.67(26) 4_565 . 1_565 n
Pr2_1 Ti2 O4 51.79(19) 4_565 . 1_555 n
Pr2_1 Ti2 O5 125.96(28) 4_565 . 4_555 n
Pr2_1 Ti2 O5 135.45(26) 4_565 . 102_465 n
Pr2_1 Ti2 O6 65.14(20) 4_565 . 3_564 n
Pr2_1 Ti2 O6 70.31(22) 4_565 . 101_464 n
Pr2_1 Ti2 O3 130.67(26) 4_565 . 1_565 n
Pr2_1 Ti2 O4 51.79(19) 4_565 . 1_555 n
Pr2_1 Ti2 O5 125.96(28) 4_565 . 4_555 n
Pr2_1 Ti2 O5 135.45(26) 4_565 . 102_465 n
Pr2_1 Ti2 O6 65.14(20) 4_565 . 3_564 n
Pr2_1 Ti2 O6 70.31(22) 4_565 . 101_464 n
O3 Ti2 O4 176.4(4) 1_565 . 1_555 n
O3 Ti2 O5 80.10(16) 1_565 . 4_555 n
O3 Ti2 O5 79.84(20) 1_565 . 102_465 n
O3 Ti2 O6 78.20(20) 1_565 . 3_564 n
O3 Ti2 O6 78.11(19) 1_565 . 101_464 n
O4 Ti2 O5 96.27(34) 1_555 . 4_555 n
O4 Ti2 O5 99.84(30) 1_555 . 102_465 n
O4 Ti2 O6 101.77(32) 1_555 . 3_564 n
O4 Ti2 O6 105.51(33) 1_555 . 101_464 n
O5 Ti2 O5 85.67(19) 4_555 . 102_465 n
O5 Ti2 O6 85.78(33) 4_555 . 3_564 n
O5 Ti2 O6 158.21(16) 4_555 . 101_464 n
O5 Ti2 O6 157.49(17) 102_465 . 3_564 n
O5 Ti2 O6 90.40(34) 102_465 . 101_464 n
O6 Ti2 O6 89.86(22) 3_564 . 101_464 n
Pr1_1 O1 Pr1_1 0.0 103_565 . 103_565 n
Pr1_1 O1 Bi1_1 0.0 103_564 . 103_564 n
Pr1_1 O1 Bi1_1 0.0 103_564 . 103_564 n
Pr1_1 O1 Ti1 103.65(20) 103_564 . 3_554 n
Pr1_1 O1 Ti1 103.33(25) 103_564 . 101_554 n
Pr1_1 O1 Bi1_1 0.0 103_564 . 103_564 n
Pr1_1 O1 Bi1_1 0.0 103_564 . 103_564 n
Pr1_1 O1 Ti1 103.65(20) 103_564 . 3_554 n
Pr1_1 O1 Ti1 103.33(25) 103_564 . 101_554 n
Bi1_1 O1 Bi1_1 0.0 103_564 . 103_564 n
Bi1_1 O1 Ti1 103.65(20) 103_564 . 3_554 n
Bi1_1 O1 Ti1 103.33(25) 103_564 . 101_554 n
Bi1_1 O1 Ti1 103.65(20) 103_564 . 3_554 n
Bi1_1 O1 Ti1 103.33(25) 103_564 . 101_554 n
Ti1 O1 Ti1 149.2(4) 3_554 . 101_554 n
Pr2_1 O2 Pr2_1 120.50(29) 1_555 . 4_555 n
Pr2_1 O2 Pr2_1 115.9(4) 1_555 . 102_555 n
Pr2_1 O2 Pr2_1 0.0 1_555 . 1_555 n
Pr2_1 O2 Pr2_1 120.50(29) 1_555 . 4_555 n
Pr2_1 O2 Pr2_1 115.9(4) 1_555 . 102_555 n
Pr2_1 O2 Bi2_1 12.03(6) 1_555 . 1_555 n
Pr2_1 O2 Bi2_1 118.08(24) 1_555 . 4_555 n
Pr2_1 O2 Bi2_1 100.87(27) 1_555 . 102_555 n
Pr2_1 O2 Bi2_1 109.28(26) 1_555 . 103_554 n
Pr2_1 O2 Bi2_1 12.03(6) 1_555 . 1_555 n
Pr2_1 O2 Bi2_1 118.08(24) 1_555 . 4_555 n
Pr2_1 O2 Bi2_1 100.87(27) 1_555 . 102_555 n
Pr2_1 O2 Bi2_1 109.28(26) 1_555 . 103_554 n
Pr2_1 O2 Pr2_1 88.0(5) 4_555 . 102_555 n
Pr2_1 O2 Pr2_1 120.50(29) 4_555 . 1_555 n
Pr2_1 O2 Pr2_1 0.0 4_555 . 4_555 n
Pr2_1 O2 Pr2_1 88.0(5) 4_555 . 102_555 n
Pr2_1 O2 Bi2_1 109.21(24) 4_555 . 1_555 n
Pr2_1 O2 Bi2_1 16.00(27) 4_555 . 4_555 n
Pr2_1 O2 Bi2_1 96.74(25) 4_555 . 102_555 n
Pr2_1 O2 Bi2_1 117.62(31) 4_555 . 103_554 n
Pr2_1 O2 Bi2_1 109.21(24) 4_555 . 1_555 n
Pr2_1 O2 Bi2_1 16.00(27) 4_555 . 4_555 n
Pr2_1 O2 Bi2_1 96.74(25) 4_555 . 102_555 n
Pr2_1 O2 Bi2_1 117.62(31) 4_555 . 103_554 n
Pr2_1 O2 Pr2_1 115.9(4) 102_555 . 1_555 n
Pr2_1 O2 Pr2_1 88.0(5) 102_555 . 4_555 n
Pr2_1 O2 Pr2_1 0.0 102_555 . 102_555 n
Pr2_1 O2 Bi2_1 122.36(29) 102_555 . 1_555 n
Pr2_1 O2 Bi2_1 102.45(30) 102_555 . 4_555 n
Pr2_1 O2 Bi2_1 15.05(18) 102_555 . 102_555 n
Pr2_1 O2 Bi2_1 102.53(25) 102_555 . 103_554 n
Pr2_1 O2 Bi2_1 122.36(29) 102_555 . 1_555 n
Pr2_1 O2 Bi2_1 102.45(30) 102_555 . 4_555 n
Pr2_1 O2 Bi2_1 15.05(18) 102_555 . 102_555 n
Pr2_1 O2 Bi2_1 102.53(25) 102_555 . 103_554 n
Pr2_1 O2 Pr2_1 120.50(29) 1_555 . 4_555 n
Pr2_1 O2 Pr2_1 115.9(4) 1_555 . 102_555 n
Pr2_1 O2 Bi2_1 12.03(6) 1_555 . 1_555 n
Pr2_1 O2 Bi2_1 118.08(24) 1_555 . 4_555 n
Pr2_1 O2 Bi2_1 100.87(27) 1_555 . 102_555 n
Pr2_1 O2 Bi2_1 109.28(26) 1_555 . 103_554 n
Pr2_1 O2 Bi2_1 12.03(6) 1_555 . 1_555 n
Pr2_1 O2 Bi2_1 118.08(24) 1_555 . 4_555 n
Pr2_1 O2 Bi2_1 100.87(27) 1_555 . 102_555 n
Pr2_1 O2 Bi2_1 109.28(26) 1_555 . 103_554 n
Pr2_1 O2 Pr2_1 88.0(5) 4_555 . 102_555 n
Pr2_1 O2 Bi2_1 109.21(24) 4_555 . 1_555 n
Pr2_1 O2 Bi2_1 16.00(27) 4_555 . 4_555 n
Pr2_1 O2 Bi2_1 96.74(25) 4_555 . 102_555 n
Pr2_1 O2 Bi2_1 117.62(31) 4_555 . 103_554 n
Pr2_1 O2 Bi2_1 109.21(24) 4_555 . 1_555 n
Pr2_1 O2 Bi2_1 16.00(27) 4_555 . 4_555 n
Pr2_1 O2 Bi2_1 96.74(25) 4_555 . 102_555 n
Pr2_1 O2 Bi2_1 117.62(31) 4_555 . 103_554 n
Pr2_1 O2 Bi2_1 122.36(29) 102_555 . 1_555 n
Pr2_1 O2 Bi2_1 102.45(30) 102_555 . 4_555 n
Pr2_1 O2 Bi2_1 15.05(18) 102_555 . 102_555 n
Pr2_1 O2 Bi2_1 102.53(25) 102_555 . 103_554 n
Pr2_1 O2 Bi2_1 122.36(29) 102_555 . 1_555 n
Pr2_1 O2 Bi2_1 102.45(30) 102_555 . 4_555 n
Pr2_1 O2 Bi2_1 15.05(18) 102_555 . 102_555 n
Pr2_1 O2 Bi2_1 102.53(25) 102_555 . 103_554 n
Bi2_1 O2 Bi2_1 106.07(22) 1_555 . 4_555 n
Bi2_1 O2 Bi2_1 107.71(26) 1_555 . 102_555 n
Bi2_1 O2 Bi2_1 114.86(13) 1_555 . 103_554 n
Bi2_1 O2 Bi2_1 0.0 1_555 . 1_555 n
Bi2_1 O2 Bi2_1 106.07(22) 1_555 . 4_555 n
Bi2_1 O2 Bi2_1 107.71(26) 1_555 . 102_555 n
Bi2_1 O2 Bi2_1 114.86(13) 1_555 . 103_554 n
Bi2_1 O2 Bi2_1 112.32(12) 4_555 . 102_555 n
Bi2_1 O2 Bi2_1 107.16(25) 4_555 . 103_554 n
Bi2_1 O2 Bi2_1 106.07(22) 4_555 . 1_555 n
Bi2_1 O2 Bi2_1 0.0 4_555 . 4_555 n
Bi2_1 O2 Bi2_1 112.32(12) 4_555 . 102_555 n
Bi2_1 O2 Bi2_1 107.16(25) 4_555 . 103_554 n
Bi2_1 O2 Bi2_1 108.79(23) 102_555 . 103_554 n
Bi2_1 O2 Bi2_1 107.71(26) 102_555 . 1_555 n
Bi2_1 O2 Bi2_1 112.32(12) 102_555 . 4_555 n
Bi2_1 O2 Bi2_1 0.0 102_555 . 102_555 n
Bi2_1 O2 Bi2_1 108.79(23) 102_555 . 103_554 n
Bi2_1 O2 Bi2_1 114.86(13) 103_554 . 1_555 n
Bi2_1 O2 Bi2_1 107.16(25) 103_554 . 4_555 n
Bi2_1 O2 Bi2_1 108.79(23) 103_554 . 102_555 n
Bi2_1 O2 Bi2_1 0.0 103_554 . 103_554 n
Bi2_1 O2 Bi2_1 106.07(22) 1_555 . 4_555 n
Bi2_1 O2 Bi2_1 107.71(26) 1_555 . 102_555 n
Bi2_1 O2 Bi2_1 114.86(13) 1_555 . 103_554 n
Bi2_1 O2 Bi2_1 112.32(12) 4_555 . 102_555 n
Bi2_1 O2 Bi2_1 107.16(25) 4_555 . 103_554 n
Bi2_1 O2 Bi2_1 108.79(23) 102_555 . 103_554 n
Pr1_1 O3 Pr1_1 0.0 4_545 . 4_545 n
Pr1_1 O3 Bi1_1 0.0 4_545 . 4_545 n
Pr1_1 O3 Bi1_1 0.0 4_545 . 4_545 n
Pr1_1 O3 Ti1 104.91(11) 4_545 . 1_555 n
Pr1_1 O3 Ti2 89.19(15) 4_545 . 1_545 n
Pr1_1 O3 Bi1_1 0.0 4_545 . 4_545 n
Pr1_1 O3 Bi1_1 0.0 4_545 . 4_545 n
Pr1_1 O3 Ti1 104.91(11) 4_545 . 1_555 n
Pr1_1 O3 Ti2 89.19(15) 4_545 . 1_545 n
Bi1_1 O3 Bi1_1 0.0 4_545 . 4_545 n
Bi1_1 O3 Ti1 104.91(11) 4_545 . 1_555 n
Bi1_1 O3 Ti2 89.19(15) 4_545 . 1_545 n
Bi1_1 O3 Ti1 104.91(11) 4_545 . 1_555 n
Bi1_1 O3 Ti2 89.19(15) 4_545 . 1_545 n
Ti1 O3 Ti2 165.84(20) 1_555 . 1_545 n
Pr2_1 O4 Pr2_1 76.81(17) 4_565 . 102_465 n
Pr2_1 O4 Pr2_1 0.0 4_565 . 4_565 n
Pr2_1 O4 Pr2_1 76.81(17) 4_565 . 102_465 n
Pr2_1 O4 Ti2 95.8(4) 4_565 . 1_555 n
Pr2_1 O4 Pr2_1 76.81(17) 102_465 . 4_565 n
Pr2_1 O4 Pr2_1 0.0 102_465 . 102_465 n
Pr2_1 O4 Ti2 99.6(5) 102_465 . 1_555 n
Pr2_1 O4 Pr2_1 76.81(17) 4_565 . 102_465 n
Pr2_1 O4 Ti2 95.8(4) 4_565 . 1_555 n
Pr2_1 O4 Ti2 99.6(5) 102_465 . 1_555 n
Pr1_1 O5 Pr1_1 100.92(9) 1_545 . 103_565 n
Pr1_1 O5 Pr1_1 0.0 1_545 . 1_545 n
Pr1_1 O5 Pr1_1 100.92(9) 1_545 . 103_565 n
Pr1_1 O5 Bi1_1 0.0 1_545 . 1_545 n
Pr1_1 O5 Bi1_1 100.92(9) 1_545 . 103_564 n
Pr1_1 O5 Bi1_1 0.0 1_545 . 1_545 n
Pr1_1 O5 Bi1_1 100.92(9) 1_545 . 103_564 n
Pr1_1 O5 Ti2 97.53(25) 1_545 . 4_545 n
Pr1_1 O5 Ti2 101.07(26) 1_545 . 102_565 n
Pr1_1 O5 Pr1_1 100.92(9) 103_565 . 1_545 n
Pr1_1 O5 Pr1_1 0.0 103_565 . 103_565 n
Pr1_1 O5 Bi1_1 100.92(9) 103_564 . 1_545 n
Pr1_1 O5 Bi1_1 0.0 103_564 . 103_564 n
Pr1_1 O5 Bi1_1 100.92(9) 103_564 . 1_545 n
Pr1_1 O5 Bi1_1 0.0 103_564 . 103_564 n
Pr1_1 O5 Ti2 98.37(25) 103_564 . 4_545 n
Pr1_1 O5 Ti2 99.31(25) 103_564 . 102_565 n
Pr1_1 O5 Pr1_1 100.92(9) 1_545 . 103_565 n
Pr1_1 O5 Bi1_1 0.0 1_545 . 1_545 n
Pr1_1 O5 Bi1_1 100.92(9) 1_545 . 103_564 n
Pr1_1 O5 Bi1_1 0.0 1_545 . 1_545 n
Pr1_1 O5 Bi1_1 100.92(9) 1_545 . 103_564 n
Pr1_1 O5 Ti2 97.53(25) 1_545 . 4_545 n
Pr1_1 O5 Ti2 101.07(26) 1_545 . 102_565 n
Pr1_1 O5 Bi1_1 100.92(9) 103_564 . 1_545 n
Pr1_1 O5 Bi1_1 0.0 103_564 . 103_564 n
Pr1_1 O5 Bi1_1 100.92(9) 103_564 . 1_545 n
Pr1_1 O5 Bi1_1 0.0 103_564 . 103_564 n
Pr1_1 O5 Ti2 98.37(25) 103_564 . 4_545 n
Pr1_1 O5 Ti2 99.31(25) 103_564 . 102_565 n
Bi1_1 O5 Bi1_1 100.92(9) 1_545 . 103_564 n
Bi1_1 O5 Bi1_1 0.0 1_545 . 1_545 n
Bi1_1 O5 Bi1_1 100.92(9) 1_545 . 103_564 n
Bi1_1 O5 Ti2 97.53(25) 1_545 . 4_545 n
Bi1_1 O5 Ti2 101.07(26) 1_545 . 102_565 n
Bi1_1 O5 Bi1_1 100.92(9) 103_564 . 1_545 n
Bi1_1 O5 Bi1_1 0.0 103_564 . 103_564 n
Bi1_1 O5 Ti2 98.37(25) 103_564 . 4_545 n
Bi1_1 O5 Ti2 99.31(25) 103_564 . 102_565 n
Bi1_1 O5 Bi1_1 100.92(9) 1_545 . 103_564 n
Bi1_1 O5 Ti2 97.53(25) 1_545 . 4_545 n
Bi1_1 O5 Ti2 101.07(26) 1_545 . 102_565 n
Bi1_1 O5 Ti2 98.37(25) 103_564 . 4_545 n
Bi1_1 O5 Ti2 99.31(25) 103_564 . 102_565 n
Ti2 O5 Ti2 151.32(18) 4_545 . 102_565 n
Pr1_1 O6 Pr1_1 95.26(12) 2_566 . 104_546 n
Pr1_1 O6 Pr1_1 0.0 2_566 . 2_566 n
Pr1_1 O6 Pr1_1 95.26(12) 2_566 . 104_546 n
Pr1_1 O6 Bi1_1 95.26(12) 2_566 . 104_545 n
Pr1_1 O6 Bi1_1 95.26(12) 2_566 . 104_545 n
Pr1_1 O6 Ti2 93.36(29) 2_566 . 3_565 n
Pr1_1 O6 Ti2 92.64(29) 2_566 . 101_545 n
Pr1_1 O6 Pr1_1 95.26(12) 104_546 . 2_566 n
Pr1_1 O6 Pr1_1 0.0 104_546 . 104_546 n
Pr1_1 O6 Bi1_1 0.0 104_545 . 104_545 n
Pr1_1 O6 Bi1_1 0.0 104_545 . 104_545 n
Pr1_1 O6 Ti2 96.45(31) 104_545 . 3_565 n
Pr1_1 O6 Ti2 98.01(32) 104_545 . 101_545 n
Pr1_1 O6 Pr1_1 95.26(12) 2_566 . 104_546 n
Pr1_1 O6 Bi1_1 95.26(12) 2_566 . 104_545 n
Pr1_1 O6 Bi1_1 95.26(12) 2_566 . 104_545 n
Pr1_1 O6 Ti2 93.36(29) 2_566 . 3_565 n
Pr1_1 O6 Ti2 92.64(29) 2_566 . 101_545 n
Pr1_1 O6 Bi1_1 0.0 104_545 . 104_545 n
Pr1_1 O6 Bi1_1 0.0 104_545 . 104_545 n
Pr1_1 O6 Ti2 96.45(31) 104_545 . 3_565 n
Pr1_1 O6 Ti2 98.01(32) 104_545 . 101_545 n
Bi1_1 O6 Bi1_1 0.0 104_545 . 104_545 n
Bi1_1 O6 Ti2 96.45(31) 104_545 . 3_565 n
Bi1_1 O6 Ti2 98.01(32) 104_545 . 101_545 n
Bi1_1 O6 Ti2 96.45(31) 104_545 . 3_565 n
Bi1_1 O6 Ti2 98.01(32) 104_545 . 101_545 n
Ti2 O6 Ti2 163.76(26) 3_565 . 101_545 n

loop_
_geom_bond_atom_site_label_1
_geom_bond_atom_site_label_2
_geom_bond_distance
_geom_bond_site_symmetry_1
_geom_bond_site_symmetry_2
_geom_bond_publ_flag
Pr1_1 Pr1_1 3.8982(5) . 103_465 n
Pr1_1 Pr1_1 3.7318(4) . 103_475 n
Pr1_1 Pr1_1 3.8982(5) . 103_565 n
Pr1_1 Pr1_1 3.7318(4) . 103_575 n
Pr1_1 Pr1_1 3.8982(5) . 103_465 n
Pr1_1 Pr1_1 3.7318(4) . 103_475 n
Pr1_1 Pr1_1 3.8982(5) . 103_565 n
Pr1_1 Pr1_1 3.7318(4) . 103_575 n
Pr1_1 Bi1_1 3.8982(5) . 103_465 n
Pr1_1 Bi1_1 3.7318(4) . 103_475 n
Pr1_1 Bi1_1 3.8982(5) . 103_565 n
Pr1_1 Bi1_1 3.7318(4) . 103_575 n
Pr1_1 Bi1_1 3.8982(5) . 103_465 n
Pr1_1 Bi1_1 3.7318(4) . 103_475 n
Pr1_1 Bi1_1 3.8982(5) . 103_565 n
Pr1_1 Bi1_1 3.7318(4) . 103_575 n
Pr1_1 Ti1 3.5022(14) . 3_554 n
Pr1_1 Ti1 3.4103(10) . 3_564 n
Pr1_1 Ti1 3.477(9) . 101_464 n
Pr1_1 Ti1 3.437(9) . 101_564 n
Pr1_1 Ti2 3.406(4) . 4_545 n
Pr1_1 Ti2 3.346(4) . 4_555 n
Pr1_1 Ti2 3.383(6) . 102_475 n
Pr1_1 Ti2 3.372(7) . 102_575 n
Pr1_1 O1 3.0239(34) . 1_565 n
Pr1_1 O1 2.3952(32) . 103_465 n
Pr1_1 O1 2.816(4) . 104_455 n
Pr1_1 O3 2.5073(26) . 4_555 n
Pr1_1 O3 2.9186(26) . 4_565 n
Pr1_1 O3 2.728(7) . 102_465 n
Pr1_1 O3 2.738(7) . 102_565 n
Pr1_1 O5 2.410(5) . 1_565 n
Pr1_1 O5 2.429(4) . 103_465 n
Pr1_1 O6 2.700(6) . 2_566 n
Pr1_1 O6 2.575(6) . 104_456 n
Pr1_1 Pr1_1 3.8982(5) . 103_465 n
Pr1_1 Pr1_1 3.7318(4) . 103_475 n
Pr1_1 Pr1_1 3.8982(5) . 103_565 n
Pr1_1 Pr1_1 3.7318(4) . 103_575 n
Pr1_1 Pr1_1 3.8982(5) . 103_465 n
Pr1_1 Pr1_1 3.7318(4) . 103_475 n
Pr1_1 Pr1_1 3.8982(5) . 103_565 n
Pr1_1 Pr1_1 3.7318(4) . 103_575 n
Pr1_1 Bi1_1 3.8982(5) . 103_465 n
Pr1_1 Bi1_1 3.7318(4) . 103_475 n
Pr1_1 Bi1_1 3.8982(5) . 103_565 n
Pr1_1 Bi1_1 3.7318(4) . 103_575 n
Pr1_1 Bi1_1 3.8982(5) . 103_465 n
Pr1_1 Bi1_1 3.7318(4) . 103_475 n
Pr1_1 Bi1_1 3.8982(5) . 103_565 n
Pr1_1 Bi1_1 3.7318(4) . 103_575 n
Pr1_1 Ti1 3.5022(14) . 3_554 n
Pr1_1 Ti1 3.4103(10) . 3_564 n
Pr1_1 Ti1 3.477(9) . 101_464 n
Pr1_1 Ti1 3.437(9) . 101_564 n
Pr1_1 Ti2 3.406(4) . 4_545 n
Pr1_1 Ti2 3.346(4) . 4_555 n
Pr1_1 Ti2 3.383(6) . 102_475 n
Pr1_1 Ti2 3.372(7) . 102_575 n
Pr1_1 O1 3.0239(34) . 1_565 n
Pr1_1 O1 2.3952(32) . 103_465 n
Pr1_1 O1 2.816(4) . 104_455 n
Pr1_1 O3 2.5073(26) . 4_555 n
Pr1_1 O3 2.9186(26) . 4_565 n
Pr1_1 O3 2.728(7) . 102_465 n
Pr1_1 O3 2.738(7) . 102_565 n
Pr1_1 O5 2.410(5) . 1_565 n
Pr1_1 O5 2.429(4) . 103_465 n
Pr1_1 O6 2.700(6) . 2_566 n
Pr1_1 O6 2.575(6) . 104_456 n
Bi1_1 Pr1_1 3.8982(5) . 103_465 n
Bi1_1 Pr1_1 3.7318(4) . 103_475 n
Bi1_1 Pr1_1 3.8982(5) . 103_565 n
Bi1_1 Pr1_1 3.7318(4) . 103_575 n
Bi1_1 Pr1_1 3.8982(5) . 103_465 n
Bi1_1 Pr1_1 3.7318(4) . 103_475 n
Bi1_1 Pr1_1 3.8982(5) . 103_565 n
Bi1_1 Pr1_1 3.7318(4) . 103_575 n
Bi1_1 Bi1_1 3.7318(4) . 103_475 n
Bi1_1 Bi1_1 3.7318(4) . 103_575 n
Bi1_1 Bi1_1 3.7318(4) . 103_475 n
Bi1_1 Bi1_1 3.7318(4) . 103_575 n
Bi1_1 Ti1 3.5022(14) . 3_554 n
Bi1_1 Ti1 3.4103(10) . 3_564 n
Bi1_1 Ti1 3.477(9) . 101_464 n
Bi1_1 Ti1 3.437(9) . 101_564 n
Bi1_1 Ti2 3.406(4) . 4_545 n
Bi1_1 Ti2 3.346(4) . 4_555 n
Bi1_1 Ti2 3.383(6) . 102_475 n
Bi1_1 Ti2 3.372(7) . 102_575 n
Bi1_1 O1 2.3952(32) . 103_465 n
Bi1_1 O1 2.816(4) . 104_455 n
Bi1_1 O3 2.5073(26) . 4_555 n
Bi1_1 O3 2.9186(26) . 4_565 n
Bi1_1 O3 2.728(7) . 102_465 n
Bi1_1 O3 2.738(7) . 102_565 n
Bi1_1 O5 2.410(5) . 1_565 n
Bi1_1 O5 2.429(4) . 103_465 n
Bi1_1 O6 2.700(6) . 2_566 n
Bi1_1 O6 2.575(6) . 104_456 n
Bi1_1 Pr1_1 3.8982(5) . 103_465 n
Bi1_1 Pr1_1 3.7318(4) . 103_475 n
Bi1_1 Pr1_1 3.8982(5) . 103_565 n
Bi1_1 Pr1_1 3.7318(4) . 103_575 n
Bi1_1 Pr1_1 3.8982(5) . 103_465 n
Bi1_1 Pr1_1 3.7318(4) . 103_475 n
Bi1_1 Pr1_1 3.8982(5) . 103_565 n
Bi1_1 Pr1_1 3.7318(4) . 103_575 n
Bi1_1 Bi1_1 3.7318(4) . 103_475 n
Bi1_1 Bi1_1 3.7318(4) . 103_575 n
Bi1_1 Bi1_1 3.7318(4) . 103_475 n
Bi1_1 Bi1_1 3.7318(4) . 103_575 n
Bi1_1 Ti1 3.5022(14) . 3_554 n
Bi1_1 Ti1 3.4103(10) . 3_564 n
Bi1_1 Ti1 3.477(9) . 101_464 n
Bi1_1 Ti1 3.437(9) . 101_564 n
Bi1_1 Ti2 3.406(4) . 4_545 n
Bi1_1 Ti2 3.346(4) . 4_555 n
Bi1_1 Ti2 3.383(6) . 102_475 n
Bi1_1 Ti2 3.372(7) . 102_575 n
Bi1_1 O1 2.3952(32) . 103_465 n
Bi1_1 O1 2.816(4) . 104_455 n
Bi1_1 O3 2.5073(26) . 4_555 n
Bi1_1 O3 2.9186(26) . 4_565 n
Bi1_1 O3 2.728(7) . 102_465 n
Bi1_1 O3 2.738(7) . 102_565 n
Bi1_1 O5 2.410(5) . 1_565 n
Bi1_1 O5 2.429(4) . 103_465 n
Bi1_1 O6 2.700(6) . 2_566 n
Bi1_1 O6 2.575(6) . 104_456 n
Pr2_1 Pr2_1 3.2504(27) . 103_445 n
Pr2_1 Pr2_1 3.2504(27) . 103_545 n
Pr2_1 Pr2_1 3.2504(27) . 103_445 n
Pr2_1 Pr2_1 3.2504(27) . 103_545 n
Pr2_1 Bi2_1 0.643(10) . 1_555 n
Pr2_1 Bi2_1 3.660(10) . 4_545 n
Pr2_1 Bi2_1 3.813(13) . 102_555 n
Pr2_1 Bi2_1 3.7301(19) . 103_445 n
Pr2_1 Bi2_1 3.3675(19) . 103_545 n
Pr2_1 Bi2_1 0.643(10) . 1_555 n
Pr2_1 Bi2_1 3.660(10) . 4_545 n
Pr2_1 Bi2_1 3.813(13) . 102_555 n
Pr2_1 Bi2_1 3.7301(19) . 103_445 n
Pr2_1 Bi2_1 3.3675(19) . 103_545 n
Pr2_1 Ti2 3.283(13) . 4_535 n
Pr2_1 Ti2 3.411(10) . 102_565 n
Pr2_1 O2 2.654(13) . 1_555 n
Pr2_1 O2 2.222(12) . 4_545 n
Pr2_1 O2 2.453(9) . 102_455 n
Pr2_1 O2 2.863(11) . 103_455 n
Pr2_1 O4 2.593(7) . 4_535 n
Pr2_1 O4 2.9711(31) . 4_545 n
Pr2_1 O4 3.077(9) . 102_465 n
Pr2_1 O4 2.639(8) . 102_565 n
Pr2_1 O6 3.028(13) . 2_556 n
Pr2_1 Pr2_1 3.2504(27) . 103_445 n
Pr2_1 Pr2_1 3.2504(27) . 103_545 n
Pr2_1 Pr2_1 3.2504(27) . 103_445 n
Pr2_1 Pr2_1 3.2504(27) . 103_545 n
Pr2_1 Bi2_1 0.643(10) . 1_555 n
Pr2_1 Bi2_1 3.660(10) . 4_545 n
Pr2_1 Bi2_1 3.813(13) . 102_555 n
Pr2_1 Bi2_1 3.7301(19) . 103_445 n
Pr2_1 Bi2_1 3.3675(19) . 103_545 n
Pr2_1 Bi2_1 0.643(10) . 1_555 n
Pr2_1 Bi2_1 3.660(10) . 4_545 n
Pr2_1 Bi2_1 3.813(13) . 102_555 n
Pr2_1 Bi2_1 3.7301(19) . 103_445 n
Pr2_1 Bi2_1 3.3675(19) . 103_545 n
Pr2_1 Ti2 3.283(13) . 4_535 n
Pr2_1 Ti2 3.411(10) . 102_565 n
Pr2_1 O2 2.654(13) . 1_555 n
Pr2_1 O2 2.222(12) . 4_545 n
Pr2_1 O2 2.453(9) . 102_455 n
Pr2_1 O2 2.863(11) . 103_455 n
Pr2_1 O4 2.593(7) . 4_535 n
Pr2_1 O4 2.9711(31) . 4_545 n
Pr2_1 O4 3.077(9) . 102_465 n
Pr2_1 O4 2.639(8) . 102_565 n
Pr2_1 O6 3.028(13) . 2_556 n
Bi2_1 Pr2_1 0.643(10) . 1_555 n
Bi2_1 Pr2_1 3.660(10) . 4_555 n
Bi2_1 Pr2_1 3.813(13) . 102_455 n
Bi2_1 Pr2_1 3.3675(19) . 103_445 n
Bi2_1 Pr2_1 3.7301(19) . 103_545 n
Bi2_1 Pr2_1 0.643(10) . 1_555 n
Bi2_1 Pr2_1 3.660(10) . 4_555 n
Bi2_1 Pr2_1 3.813(13) . 102_455 n
Bi2_1 Pr2_1 3.3675(19) . 103_445 n
Bi2_1 Pr2_1 3.7301(19) . 103_545 n
Bi2_1 Bi2_1 3.6746(19) . 4_545 n
Bi2_1 Bi2_1 3.6746(19) . 4_555 n
Bi2_1 Bi2_1 3.6753(19) . 102_455 n
Bi2_1 Bi2_1 3.6753(19) . 102_555 n
Bi2_1 Bi2_1 3.7957(4) . 103_455 n
Bi2_1 Bi2_1 3.7957(4) . 103_555 n
Bi2_1 Bi2_1 3.6746(19) . 4_545 n
Bi2_1 Bi2_1 3.6746(19) . 4_555 n
Bi2_1 Bi2_1 3.6753(19) . 102_455 n
Bi2_1 Bi2_1 3.6753(19) . 102_555 n
Bi2_1 Bi2_1 3.7957(4) . 103_455 n
Bi2_1 Bi2_1 3.7957(4) . 103_555 n
Bi2_1 O2 2.268(5) . 1_555 n
Bi2_1 O2 2.331(5) . 4_545 n
Bi2_1 O2 2.283(5) . 102_455 n
Bi2_1 O2 2.236(5) . 103_455 n
Bi2_1 O4 2.6454(28) . 4_545 n
Bi2_1 O4 2.890(8) . 102_465 n
Bi2_1 O4 2.902(8) . 102_565 n
Bi2_1 Pr2_1 0.643(10) . 1_555 n
Bi2_1 Pr2_1 3.660(10) . 4_555 n
Bi2_1 Pr2_1 3.813(13) . 102_455 n
Bi2_1 Pr2_1 3.3675(19) . 103_445 n
Bi2_1 Pr2_1 3.7301(19) . 103_545 n
Bi2_1 Pr2_1 0.643(10) . 1_555 n
Bi2_1 Pr2_1 3.660(10) . 4_555 n
Bi2_1 Pr2_1 3.813(13) . 102_455 n
Bi2_1 Pr2_1 3.3675(19) . 103_445 n
Bi2_1 Pr2_1 3.7301(19) . 103_545 n
Bi2_1 Bi2_1 3.6746(19) . 4_545 n
Bi2_1 Bi2_1 3.6746(19) . 4_555 n
Bi2_1 Bi2_1 3.6753(19) . 102_455 n
Bi2_1 Bi2_1 3.6753(19) . 102_555 n
Bi2_1 Bi2_1 3.7957(4) . 103_455 n
Bi2_1 Bi2_1 3.7957(4) . 103_555 n
Bi2_1 Bi2_1 3.6746(19) . 4_545 n
Bi2_1 Bi2_1 3.6746(19) . 4_555 n
Bi2_1 Bi2_1 3.6753(19) . 102_455 n
Bi2_1 Bi2_1 3.6753(19) . 102_555 n
Bi2_1 Bi2_1 3.7957(4) . 103_455 n
Bi2_1 Bi2_1 3.7957(4) . 103_555 n
Bi2_1 O2 2.268(5) . 1_555 n
Bi2_1 O2 2.331(5) . 4_545 n
Bi2_1 O2 2.283(5) . 102_455 n
Bi2_1 O2 2.236(5) . 103_455 n
Bi2_1 O4 2.6454(28) . 4_545 n
Bi2_1 O4 2.890(8) . 102_465 n
Bi2_1 O4 2.902(8) . 102_565 n
Ti1 Pr1_1 3.5022(14) . 3_555 n
Ti1 Pr1_1 3.4103(10) . 3_565 n
Ti1 Pr1_1 3.4103(10) . 4_535 n
Ti1 Pr1_1 3.5022(14) . 4_545 n
Ti1 Pr1_1 3.437(9) . 101_445 n
Ti1 Pr1_1 3.477(9) . 101_545 n
Ti1 Pr1_1 3.437(9) . 102_465 n
Ti1 Pr1_1 3.477(9) . 102_565 n
Ti1 Pr1_1 3.5022(14) . 3_555 n
Ti1 Pr1_1 3.4103(10) . 3_565 n
Ti1 Pr1_1 3.4103(10) . 4_535 n
Ti1 Pr1_1 3.5022(14) . 4_545 n
Ti1 Pr1_1 3.437(9) . 101_445 n
Ti1 Pr1_1 3.477(9) . 101_545 n
Ti1 Pr1_1 3.437(9) . 102_465 n
Ti1 Pr1_1 3.477(9) . 102_565 n
Ti1 Bi1_1 3.5022(14) . 3_555 n
Ti1 Bi1_1 3.4103(10) . 3_565 n
Ti1 Bi1_1 3.4103(10) . 4_535 n
Ti1 Bi1_1 3.5022(14) . 4_545 n
Ti1 Bi1_1 3.437(9) . 101_445 n
Ti1 Bi1_1 3.477(9) . 101_545 n
Ti1 Bi1_1 3.437(9) . 102_465 n
Ti1 Bi1_1 3.477(9) . 102_565 n
Ti1 Bi1_1 3.5022(14) . 3_555 n
Ti1 Bi1_1 3.4103(10) . 3_565 n
Ti1 Bi1_1 3.4103(10) . 4_535 n
Ti1 Bi1_1 3.5022(14) . 4_545 n
Ti1 Bi1_1 3.437(9) . 101_445 n
Ti1 Bi1_1 3.477(9) . 101_545 n
Ti1 Bi1_1 3.437(9) . 102_465 n
Ti1 Bi1_1 3.477(9) . 102_565 n
Ti1 O1 2.019(10) . 3_555 n
Ti1 O1 2.019(10) . 4_545 n
Ti1 O1 1.938(8) . 101_455 n
Ti1 O1 1.938(8) . 102_455 n
Ti1 O3 1.8837(18) . 1_555 n
Ti1 O3 1.8837(18) . 2_556 n
Ti2 Pr1_1 3.346(4) . 4_545 n
Ti2 Pr1_1 3.406(4) . 4_555 n
Ti2 Pr1_1 3.372(7) . 102_475 n
Ti2 Pr1_1 3.383(6) . 102_575 n
Ti2 Pr1_1 3.346(4) . 4_545 n
Ti2 Pr1_1 3.406(4) . 4_555 n
Ti2 Pr1_1 3.372(7) . 102_475 n
Ti2 Pr1_1 3.383(6) . 102_575 n
Ti2 Bi1_1 3.346(4) . 4_545 n
Ti2 Bi1_1 3.406(4) . 4_555 n
Ti2 Bi1_1 3.372(7) . 102_475 n
Ti2 Bi1_1 3.383(6) . 102_575 n
Ti2 Bi1_1 3.346(4) . 4_545 n
Ti2 Bi1_1 3.406(4) . 4_555 n
Ti2 Bi1_1 3.372(7) . 102_475 n
Ti2 Bi1_1 3.383(6) . 102_575 n
Ti2 Pr2_1 3.283(13) . 4_565 n
Ti2 Pr2_1 3.411(10) . 102_465 n
Ti2 Pr2_1 3.283(13) . 4_565 n
Ti2 Pr2_1 3.411(10) . 102_465 n
Ti2 O3 2.3407(25) . 1_565 n
Ti2 O4 1.7667(29) . 1_555 n
Ti2 O5 2.027(8) . 4_555 n
Ti2 O5 1.941(7) . 102_465 n
Ti2 O6 1.924(10) . 3_564 n
Ti2 O6 1.899(10) . 101_464 n
O1 Pr1_1 3.0239(34) . 1_545 n
O1 Pr1_1 2.3952(32) . 103_565 n
O1 Pr1_1 2.816(4) . 104_545 n
O1 Pr1_1 3.0239(34) . 1_545 n
O1 Pr1_1 2.3952(32) . 103_565 n
O1 Pr1_1 2.816(4) . 104_545 n
O1 Bi1_1 2.3952(32) . 103_565 n
O1 Bi1_1 2.816(4) . 104_545 n
O1 Bi1_1 2.3952(32) . 103_565 n
O1 Bi1_1 2.816(4) . 104_545 n
O1 Ti1 2.019(10) . 3_554 n
O1 Ti1 1.938(8) . 101_554 n
O1 O1 2.133(9) . 2_565 n
O2 Pr2_1 2.654(13) . 1_555 n
O2 Pr2_1 2.222(12) . 4_555 n
O2 Pr2_1 2.453(9) . 102_555 n
O2 Pr2_1 2.863(11) . 103_555 n
O2 Pr2_1 2.654(13) . 1_555 n
O2 Pr2_1 2.222(12) . 4_555 n
O2 Pr2_1 2.453(9) . 102_555 n
O2 Pr2_1 2.863(11) . 103_555 n
O2 Bi2_1 2.268(5) . 1_555 n
O2 Bi2_1 2.331(5) . 4_555 n
O2 Bi2_1 2.283(5) . 102_555 n
O2 Bi2_1 2.236(5) . 103_555 n
O2 Bi2_1 2.268(5) . 1_555 n
O2 Bi2_1 2.331(5) . 4_555 n
O2 Bi2_1 2.283(5) . 102_555 n
O2 Bi2_1 2.236(5) . 103_555 n
O3 Pr1_1 2.9186(26) . 4_535 n
O3 Pr1_1 2.5073(26) . 4_545 n
O3 Pr1_1 2.738(7) . 102_465 n
O3 Pr1_1 2.728(7) . 102_565 n
O3 Pr1_1 2.9186(26) . 4_535 n
O3 Pr1_1 2.5073(26) . 4_545 n
O3 Pr1_1 2.738(7) . 102_465 n
O3 Pr1_1 2.728(7) . 102_565 n
O3 Bi1_1 2.9186(26) . 4_535 n
O3 Bi1_1 2.5073(26) . 4_545 n
O3 Bi1_1 2.738(7) . 102_465 n
O3 Bi1_1 2.728(7) . 102_565 n
O3 Bi1_1 2.9186(26) . 4_535 n
O3 Bi1_1 2.5073(26) . 4_545 n
O3 Bi1_1 2.738(7) . 102_465 n
O3 Bi1_1 2.728(7) . 102_565 n
O3 Ti1 1.8837(18) . 1_555 n
O3 Ti2 2.3407(25) . 1_545 n
O4 Pr2_1 2.9711(31) . 4_555 n
O4 Pr2_1 2.593(7) . 4_565 n
O4 Pr2_1 2.639(8) . 102_465 n
O4 Pr2_1 3.077(9) . 102_565 n
O4 Pr2_1 2.9711(31) . 4_555 n
O4 Pr2_1 2.593(7) . 4_565 n
O4 Pr2_1 2.639(8) . 102_465 n
O4 Pr2_1 3.077(9) . 102_565 n
O4 Bi2_1 2.6454(28) . 4_555 n
O4 Bi2_1 2.902(8) . 102_465 n
O4 Bi2_1 2.890(8) . 102_565 n
O4 Bi2_1 2.6454(28) . 4_555 n
O4 Bi2_1 2.902(8) . 102_465 n
O4 Bi2_1 2.890(8) . 102_565 n
O4 Ti2 1.7667(29) . 1_555 n
O5 Pr1_1 2.410(5) . 1_545 n
O5 Pr1_1 2.429(4) . 103_565 n
O5 Pr1_1 2.410(5) . 1_545 n
O5 Pr1_1 2.429(4) . 103_565 n
O5 Bi1_1 2.410(5) . 1_545 n
O5 Bi1_1 2.429(4) . 103_565 n
O5 Bi1_1 2.410(5) . 1_545 n
O5 Bi1_1 2.429(4) . 103_565 n
O5 Ti2 2.027(8) . 4_545 n
O5 Ti2 1.941(7) . 102_565 n
O6 Pr1_1 2.700(6) . 2_566 n
O6 Pr1_1 2.575(6) . 104_546 n
O6 Pr1_1 2.700(6) . 2_566 n
O6 Pr1_1 2.575(6) . 104_546 n
O6 Bi1_1 2.700(6) . 2_566 n
O6 Bi1_1 2.575(6) . 104_546 n
O6 Bi1_1 2.700(6) . 2_566 n
O6 Bi1_1 2.575(6) . 104_546 n
O6 Pr2_1 3.028(13) . 2_556 n
O6 Pr2_1 3.028(13) . 2_556 n
O6 Ti2 1.924(10) . 3_565 n
O6 Ti2 1.899(10) . 101_545 n
